data_2018548
loop_
_publ_author_name
'Yin, Xia'
'Cai, Song-Liang'
'Zheng, Sheng-Run'
'Fan, Jun'
'Zhang, Wei-Guang'

_publ_section_title
;
 A new two-dimensional cadmium coordination polymer with
 1<i>H</i>-imidazole-4-carboxylate and oxalate
;
_journal_coeditor_code SF3171
_journal_issue 7
_journal_name_full 'Acta Crystallographica Section C'
_journal_page_first m177
_journal_page_last m180
_journal_paper_doi 10.1107/S0108270112023153
_journal_volume 68
_journal_year 2012
_chemical_formula_iupac '[Cd (C4 H3 N2 O2) (C2 O4)0.5 (H2 O)]'
_chemical_formula_moiety 'C5 H5 Cd N2 O5'
_chemical_formula_sum 'C5 H5 Cd N2 O5'
_chemical_formula_weight 285.51
_chemical_name_systematic
;
poly[aqua(\m~2~-1<i>H</i>-imidazole-4-carboxylato-
\k^3^<i>N</i>^3^,<i>O</i>:<i>O'</i>)hemi(\m~2~-oxalato-
\k^4^<i>O</i>^1^,<i>O</i>^2^:<i>O</i>^1'^,<i>O</i>^2'^)cadmium(II)]
;
_space_group_IT_number 14
_symmetry_cell_setting monoclinic
_symmetry_space_group_name_Hall '-P 2ybc'
_symmetry_space_group_name_H-M 'P 1 21/c 1'
_atom_sites_solution_hydrogens geom
_atom_sites_solution_primary direct
_atom_sites_solution_secondary difmap
_audit_creation_method SHELXL97
_cell_angle_alpha 90.00
_cell_angle_beta 127.630(5)
_cell_angle_gamma 90.00
_cell_formula_units_Z 4
_cell_length_a 10.0259(12)
_cell_length_b 6.9271(8)
_cell_length_c 13.9278(12)
_cell_measurement_reflns_used 1557
_cell_measurement_temperature 296(2)
_cell_measurement_theta_max 27.92
_cell_measurement_theta_min 2.57
_cell_volume 766.07(15)
_computing_cell_refinement 'APEX2 (Bruker, 2007)'
_computing_data_collection 'APEX2 (Bruker, 2007)'
_computing_data_reduction 'SAINT (Bruker, 2007)'
_computing_molecular_graphics 'SHELXTL (Sheldrick, 2008)'
_computing_publication_material 'SHELXTL (Sheldrick, 2008)'
_computing_structure_refinement 'SHELXL97 (Sheldrick, 2008)'
_computing_structure_solution 'SHELXS97 (Sheldrick, 2008)'
_diffrn_ambient_temperature 296(2)
_diffrn_measured_fraction_theta_full 0.999
_diffrn_measured_fraction_theta_max 0.999
_diffrn_measurement_device_type 'Bruker APEXII CCD area-detector'
_diffrn_measurement_method '\f and \w'
_diffrn_radiation_monochromator graphite
_diffrn_radiation_source 'fine-focus sealed tube'
_diffrn_radiation_type MoK\a
_diffrn_radiation_wavelength 0.71073
_diffrn_reflns_av_R_equivalents 0.0465
_diffrn_reflns_av_sigmaI/netI 0.0433
_diffrn_reflns_limit_h_max 11
_diffrn_reflns_limit_h_min -12
_diffrn_reflns_limit_k_max 0
_diffrn_reflns_limit_k_min -8
_diffrn_reflns_limit_l_max 10
_diffrn_reflns_limit_l_min -16
_diffrn_reflns_number 5542
_diffrn_reflns_theta_full 25.25
_diffrn_reflns_theta_max 25.25
_diffrn_reflns_theta_min 2.57
_exptl_absorpt_coefficient_mu 2.842
_exptl_absorpt_correction_T_max 0.7456
_exptl_absorpt_correction_T_min 0.3946
_exptl_absorpt_correction_type multi-scan
_exptl_absorpt_process_details '(TWINABS; Sheldrick, 2008)'
_exptl_crystal_colour colourless
_exptl_crystal_density_diffrn 2.476
_exptl_crystal_density_method 'not measured'
_exptl_crystal_description block
_exptl_crystal_F_000 548
_exptl_crystal_size_max 0.32
_exptl_crystal_size_mid 0.25
_exptl_crystal_size_min 0.18
_refine_diff_density_max 0.962
_refine_diff_density_min -1.062
_refine_ls_extinction_coef 0.0102(15)
_refine_ls_extinction_expression Fc^*^=kFc[1+0.001xFc^2^\l^3^/sin(2\q)]^-1/4^
_refine_ls_extinction_method 'SHELXL97 (Sheldrick, 2008)'
_refine_ls_goodness_of_fit_ref 1.097
_refine_ls_hydrogen_treatment constr
_refine_ls_matrix_type full
_refine_ls_number_parameters 120
_refine_ls_number_reflns 1393
_refine_ls_number_restraints 0
_refine_ls_restrained_S_all 1.097
_refine_ls_R_factor_all 0.0349
_refine_ls_R_factor_gt 0.0323
_refine_ls_shift/su_max 0.000
_refine_ls_shift/su_mean 0.000
_refine_ls_structure_factor_coef Fsqd
_refine_ls_weighting_details 'calc w = 1/[\s^2^(Fo^2^)+(0.0409P)^2^+1.2027P] where P=(Fo^2^+2Fc^2^)/3'
_refine_ls_weighting_scheme calc
_refine_ls_wR_factor_gt 0.0869
_refine_ls_wR_factor_ref 0.0890
_reflns_number_gt 1298
_reflns_number_total 1393
_reflns_threshold_expression I>2\s(I)
_cod_data_source_file sf3171.cif
_cod_data_source_block I
_cod_original_cell_volume 766.07(14)
_cod_original_sg_symbol_H-M 'P 21/c'
_cod_database_code 2018548
_cod_database_fobs_code 2018548

loop_
_symmetry_equiv_pos_as_xyz
'x, y, z'
'-x, y+1/2, -z+1/2'
'-x, -y, -z'
'x, -y-1/2, z-1/2'

loop_
_atom_site_type_symbol
_atom_site_label
_atom_site_fract_x
_atom_site_fract_y
_atom_site_fract_z
_atom_site_U_iso_or_equiv
_atom_site_adp_type
_atom_site_calc_flag
_atom_site_refinement_flags
_atom_site_occupancy
_atom_site_symmetry_multiplicity
Cd Cd1 0.21993(5) 1.19201(5) 0.67889(3) 0.0306(2) Uani d . 1 1
O O1 0.2679(5) 0.9359(6) 0.6062(4) 0.0439(10) Uani d . 1 1
O O1W 0.0460(6) 0.9916(7) 0.6959(4) 0.0565(13) Uani d . 1 1
H H1W -0.0109 0.9214 0.6330 0.085 Uiso d R 1 1
H H2W 0.0007 0.9804 0.7308 0.085 Uiso d R 1 1
O O2 0.5273(5) 0.8519(6) 0.7661(3) 0.0388(9) Uani d . 1 1
O O3 -0.0584(5) 1.5365(6) 0.3544(3) 0.0457(11) Uani d . 1 1
O O4 0.0871(5) 1.2964(5) 0.4834(3) 0.0356(9) Uani d . 1 1
N N1 0.6074(6) 0.7293(6) 0.6212(4) 0.0295(10) Uani d . 1 1
N N2 0.4569(7) 0.7345(7) 0.4244(4) 0.0412(12) Uani d . 1 1
H H2 0.4299 0.7203 0.3532 0.049 Uiso d R 1 1
C C1 0.4116(7) 0.8666(7) 0.6536(5) 0.0295(11) Uani d . 1 1
C C2 0.4506(7) 0.8010(6) 0.5725(5) 0.0266(11) Uani d . 1 1
C C3 0.3547(8) 0.8032(7) 0.4492(5) 0.0358(13) Uani d . 1 1
H H3 0.2433 0.8431 0.3942 0.043 Uiso calc R 1 1
C C4 0.6049(8) 0.6929(7) 0.5275(6) 0.0362(13) Uani d . 1 1
H H4 0.6958 0.6439 0.5331 0.043 Uiso calc R 1 1
C C5 0.0078(6) 1.4519(8) 0.4531(4) 0.0314(11) Uani d . 1 1

loop_
_atom_site_aniso_label
_atom_site_aniso_U_11
_atom_site_aniso_U_22
_atom_site_aniso_U_33
_atom_site_aniso_U_12
_atom_site_aniso_U_13
_atom_site_aniso_U_23
Cd1 0.0281(3) 0.0337(3) 0.0269(3) 0.00464(15) 0.0152(2) -0.00168(15)
O1 0.035(2) 0.049(2) 0.049(2) 0.0032(19) 0.0262(19) -0.015(2)
O1W 0.057(3) 0.066(3) 0.061(3) -0.026(2) 0.044(3) -0.026(2)
O2 0.046(2) 0.050(2) 0.031(2) 0.0083(19) 0.029(2) 0.0018(17)
O3 0.058(3) 0.048(2) 0.035(2) 0.026(2) 0.030(2) 0.0099(18)
O4 0.036(2) 0.037(2) 0.033(2) 0.0107(16) 0.0204(18) -0.0021(16)
N1 0.031(2) 0.027(2) 0.037(2) 0.0032(19) 0.024(2) -0.0019(19)
N2 0.067(4) 0.036(3) 0.030(3) -0.007(2) 0.034(3) -0.004(2)
C1 0.036(3) 0.023(2) 0.036(3) -0.001(2) 0.025(3) -0.004(2)
C2 0.029(3) 0.024(3) 0.028(3) -0.002(2) 0.018(2) -0.0022(19)
C3 0.039(3) 0.033(3) 0.028(3) 0.003(2) 0.017(3) 0.000(2)
C4 0.051(4) 0.030(3) 0.052(4) -0.002(2) 0.043(3) 0.001(2)
C5 0.026(2) 0.035(3) 0.030(3) 0.006(2) 0.015(2) -0.002(2)

loop_
_atom_type_symbol
_atom_type_description
_atom_type_scat_dispersion_real
_atom_type_scat_dispersion_imag
_atom_type_scat_source
C C 0.0033 0.0016 'International Tables Vol C Tables 4.2.6.8 and 6.1.1.4'
H H 0.0000 0.0000 'International Tables Vol C Tables 4.2.6.8 and 6.1.1.4'
Cd Cd -0.8075 1.2024 'International Tables Vol C Tables 4.2.6.8 and 6.1.1.4'
N N 0.0061 0.0033 'International Tables Vol C Tables 4.2.6.8 and 6.1.1.4'
O O 0.0106 0.0060 'International Tables Vol C Tables 4.2.6.8 and 6.1.1.4'

loop_
_geom_angle_atom_site_label_1
_geom_angle_atom_site_label_2
_geom_angle_atom_site_label_3
_geom_angle_site_symmetry_1
_geom_angle_site_symmetry_3
_geom_angle
N1 Cd1 O1 2_656 . 116.20(16)
N1 Cd1 O4 2_656 . 153.27(15)
O1 Cd1 O4 . . 80.94(14)
N1 Cd1 O3 2_656 3_586 94.05(15)
O1 Cd1 O3 . 3_586 149.72(14)
O4 Cd1 O3 . 3_586 71.41(12)
N1 Cd1 O1W 2_656 . 90.06(15)
O1 Cd1 O1W . . 87.40(16)
O4 Cd1 O1W . . 112.09(16)
O3 Cd1 O1W 3_586 . 91.65(17)
N1 Cd1 O2 2_656 2_656 71.69(14)
O1 Cd1 O2 . 2_656 91.91(15)
O4 Cd1 O2 . 2_656 88.19(13)
O3 Cd1 O2 3_586 2_656 99.17(15)
O1W Cd1 O2 . 2_656 159.28(15)
C1 O1 Cd1 . . 124.0(3)
Cd1 O1W H1W . . 107.9
Cd1 O1W H2W . . 143.3
H1W O1W H2W . . 106.4
C1 O2 Cd1 . 2_646 114.9(3)
C5 O3 Cd1 . 3_586 115.8(3)
C5 O4 Cd1 . . 117.5(3)
C4 N1 C2 . . 104.9(5)
C4 N1 Cd1 . 2_646 138.6(4)
C2 N1 Cd1 . 2_646 116.3(3)
C4 N2 C3 . . 108.8(5)
C4 N2 H2 . . 125.6
C3 N2 H2 . . 125.6
O1 C1 O2 . . 125.0(5)
O1 C1 C2 . . 118.0(5)
O2 C1 C2 . . 117.0(5)
C3 C2 N1 . . 109.9(5)
C3 C2 C1 . . 130.5(5)
N1 C2 C1 . . 119.6(5)
N2 C3 C2 . . 104.9(5)
N2 C3 H3 . . 127.6
C2 C3 H3 . . 127.6
N1 C4 N2 . . 111.4(5)
N1 C4 H4 . . 124.3
N2 C4 H4 . . 124.3
O3 C5 O4 . . 125.3(5)
O3 C5 C5 . 3_586 117.7(6)
O4 C5 C5 . 3_586 117.0(6)

loop_
_geom_bond_atom_site_label_1
_geom_bond_atom_site_label_2
_geom_bond_site_symmetry_2
_geom_bond_distance
_geom_bond_publ_flag
Cd1 N1 2_656 2.220(5) yes
Cd1 O1 . 2.235(4) yes
Cd1 O4 . 2.298(4) yes
Cd1 O3 3_586 2.336(4) yes
Cd1 O1W . 2.351(4) yes
Cd1 O2 2_656 2.422(4) yes
O1 C1 . 1.258(6) ?
O1W H1W . 0.8475 ?
O1W H2W . 0.8483 ?
O2 C1 . 1.261(7) ?
O2 Cd1 2_646 2.422(4) ?
O3 C5 . 1.248(6) ?
O3 Cd1 3_586 2.336(4) ?
O4 C5 . 1.249(6) ?
N1 C4 . 1.315(7) ?
N1 C2 . 1.370(7) ?
N1 Cd1 2_646 2.220(5) ?
N2 C4 . 1.321(8) ?
N2 C3 . 1.352(8) ?
N2 H2 . 0.8600 ?
C1 C2 . 1.474(7) ?
C2 C3 . 1.363(8) ?
C3 H3 . 0.9300 ?
C4 H4 . 0.9300 ?
C5 C5 3_586 1.559(9) ?

loop_
_geom_hbond_atom_site_label_D
_geom_hbond_atom_site_label_H
_geom_hbond_atom_site_label_A
_geom_hbond_site_symmetry_A
_geom_hbond_distance_DH
_geom_hbond_distance_HA
_geom_hbond_distance_DA
_geom_hbond_angle_DHA
_geom_hbond_publ_flag
O1W H1W O4 3_576 0.85 1.99 2.815(6) 162.9 yes
O1W H2W O3 4_586 0.85 2.14 2.972(5) 167.3 yes
N2 H2 O2 4_575 0.86 2.03 2.760(6) 142.2 yes

loop_
_geom_torsion_atom_site_label_1
_geom_torsion_atom_site_label_2
_geom_torsion_atom_site_label_3
_geom_torsion_atom_site_label_4
_geom_torsion_site_symmetry_1
_geom_torsion_site_symmetry_4
_geom_torsion
N1 Cd1 O1 C1 2_656 . -32.5(5)
O4 Cd1 O1 C1 . . 125.9(4)
O3 Cd1 O1 C1 3_586 . 149.9(4)
O1W Cd1 O1 C1 . . -121.2(4)
O2 Cd1 O1 C1 2_656 . 38.0(4)
N1 Cd1 O4 C5 2_656 . -53.1(5)
O1 Cd1 O4 C5 . . 174.3(4)
O3 Cd1 O4 C5 3_586 . 6.8(4)
O1W Cd1 O4 C5 . . 90.9(4)
O2 Cd1 O4 C5 2_656 . -93.5(4)
Cd1 O1 C1 O2 . . 38.7(8)
Cd1 O1 C1 C2 . . -139.9(4)
Cd1 O2 C1 O1 2_646 . 176.3(4)
Cd1 O2 C1 C2 2_646 . -5.1(6)
C4 N1 C2 C3 . . 1.1(6)
Cd1 N1 C2 C3 2_646 . -175.7(3)
C4 N1 C2 C1 . . -177.1(4)
Cd1 N1 C2 C1 2_646 . 6.1(6)
O1 C1 C2 C3 . . 0.6(8)
O2 C1 C2 C3 . . -178.2(5)
O1 C1 C2 N1 . . 178.4(5)
O2 C1 C2 N1 . . -0.4(7)
C4 N2 C3 C2 . . 0.4(6)
N1 C2 C3 N2 . . -0.9(6)
C1 C2 C3 N2 . . 177.0(5)
C2 N1 C4 N2 . . -0.9(6)
Cd1 N1 C4 N2 2_646 . 174.8(4)
C3 N2 C4 N1 . . 0.3(6)
Cd1 O3 C5 O4 3_586 . 174.0(4)
Cd1 O3 C5 C5 3_586 3_586 -6.5(8)
Cd1 O4 C5 O3 . . 173.4(4)
Cd1 O4 C5 C5 . 3_586 -6.0(7)
